data_2011201
loop_
_publ_author_name
'Zhu, Huai-Gang'
'Yang, Guang'
'Chen, Xiao-Ming'

_publ_section_title
;Di-\m-bromo-bis[bromo(di-2-pyridylmethanediol-<i>N</i>,<i>O</i>,<i>N</i>')cadmium(II)]
 trihydrate
;
_journal_issue 8
_journal_name_full 'Acta Crystallographica Section C'
_journal_page_first 969
_journal_page_last 970
_journal_paper_doi 10.1107/S010827010000754X
_journal_volume 56
_journal_year 2000
_chemical_formula_iupac '[Cd2 (C11 H10 N2 O2)2 Br4] , 3H2 O'
_chemical_formula_moiety '[Cd2 (C11 H10 N2 O2)2 Br4] , 3H2 O'
_chemical_formula_sum 'C22 H26 Br4 Cd2 N4 O7'
_chemical_formula_weight 1002.91
_chemical_name_systematic
;
Di-\m-bromo-bis[bromo(di-2-pyridylmethanediol-N,O,N')cadmium(II)] trihydrate
;
_space_group_IT_number 15
_symmetry_cell_setting monoclinic
_symmetry_space_group_name_Hall '-C 2yc'
_symmetry_space_group_name_H-M 'C 1 2/c 1'
_audit_creation_method SHELXL97
_cell_angle_alpha 90.00
_cell_angle_beta 96.08(2)
_cell_angle_gamma 90.00
_cell_formula_units_Z 4
_cell_length_a 8.114(2)
_cell_length_b 22.474(4)
_cell_length_c 16.642(3)
_cell_measurement_reflns_used 25
_cell_measurement_temperature 293(2)
_cell_measurement_theta_max 15.0
_cell_measurement_theta_min 7.5
_cell_volume 3017.7(11)
_computing_cell_refinement 'R3m Software'
_computing_data_collection 'R3m Software (Siemens, 1990)'
_computing_data_reduction 'R3m Software'
_computing_molecular_graphics 'SHELXTL (Sheldrick, 1995)'
_computing_publication_material SHELXL97
_computing_structure_refinement 'SHELXL97 (Sheldrick, 1997)'
_computing_structure_solution 'SHELXS97 (Sheldrick, 1997)'
_diffrn_ambient_temperature 293(2)
_diffrn_measured_fraction_theta_full .485
_diffrn_measured_fraction_theta_max .485
_diffrn_measurement_device_type 'Siemens R3m'
_diffrn_measurement_method '\w scan'
_diffrn_radiation_monochromator graphite
_diffrn_radiation_source 'fine-focus sealed tube'
_diffrn_radiation_type MoK\a
_diffrn_radiation_wavelength .71073
_diffrn_reflns_av_R_equivalents .011
_diffrn_reflns_av_sigmaI/netI .043
_diffrn_reflns_limit_h_max 9
_diffrn_reflns_limit_h_min 0
_diffrn_reflns_limit_k_max 26
_diffrn_reflns_limit_k_min 0
_diffrn_reflns_limit_l_max 19
_diffrn_reflns_limit_l_min -19
_diffrn_reflns_number 4305
_diffrn_reflns_theta_full 25.06
_diffrn_reflns_theta_max 25.06
_diffrn_reflns_theta_min 1.81
_diffrn_standards_decay_% 1.1
_diffrn_standards_interval_count 150
_diffrn_standards_number 2
_exptl_absorpt_coefficient_mu 6.752
_exptl_absorpt_correction_T_max .259
_exptl_absorpt_correction_T_min .152
_exptl_absorpt_correction_type '\y-scan (North et al., 1968)'
_exptl_crystal_colour colourless
_exptl_crystal_density_diffrn 2.207
_exptl_crystal_density_meas ?
_exptl_crystal_density_method 'not measured'
_exptl_crystal_description block
_exptl_crystal_F_000 1912
_exptl_crystal_size_max .3
_exptl_crystal_size_mid .2
_exptl_crystal_size_min .2
_refine_diff_density_max .77
_refine_diff_density_min -.61
_refine_ls_extinction_method none
_refine_ls_goodness_of_fit_ref 1.066
_refine_ls_hydrogen_treatment mixed
_refine_ls_matrix_type full
_refine_ls_number_parameters 181
_refine_ls_number_reflns 2675
_refine_ls_number_restraints 0
_refine_ls_restrained_S_all 1.066
_refine_ls_R_factor_all .067
_refine_ls_R_factor_gt .040
_refine_ls_shift/su_max .002
_refine_ls_shift/su_mean .000
_refine_ls_structure_factor_coef Fsqd
_refine_ls_weighting_details 'w = 1/[\s^2^(Fo^2^)+(0.0295P)^2^+13.965P] where P=(Fo^2^+2Fc^2^)/3'
_refine_ls_weighting_scheme calc
_refine_ls_wR_factor_ref .080
_reflns_number_gt 1997
_reflns_number_total 2675
_reflns_threshold_expression I>2\s(I)
_cod_data_source_file da1134.cif
_cod_data_source_block I
_cod_depositor_comments
;
The following automatic conversions were performed:
'_symmetry_cell_setting' value 'Monoclinic' changed to 'monoclinic'
according to '/home/saulius/struct/CIF-dictionaries/cif_core.dic'
dictionary named 'cif_core.dic' version 2.4.1 from 2010-06-29.

Automatic conversion script
Id: cif_fix_enum 1527 2010-12-29 10:47:43Z saulius 

The following automatic conversions were performed:

'_symmetry_cell_setting' value 'Monoclinic' changed to 'monoclinic'
according to /home/saulius/struct/CIF-dictionaries/cif_core.dic
dictionary named 'cif_core.dic' version 2.4.1 from 2010-06-29.

Automatic conversion script
Id: cif_fix_values 1715 2011-07-08 13:25:40Z adriana 

The following automatic conversions were performed:

'_exptl_crystal_density_meas' value 'not measured' was changed to '?'
- the value is perceived as not measured.

Automatic conversion script
Id: cif_fix_values 3008 2015-01-20 13:52:24Z robertas 

The following automatic conversions were performed:

'_refine_ls_weighting_scheme' value 'calc w =
1/[\s^2^(Fo^2^)+(0.0295P)^2^+13.965P] where P=(Fo^2^+2Fc^2^)/3' was
changed to 'calc'. New tag '_refine_ls_weighting_details' was
created. The value of the new tag was set to 'w =
1/[\s^2^(Fo^2^)+(0.0295P)^2^+13.965P] where P=(Fo^2^+2Fc^2^)/3'.

Automatic conversion script
Id: cif_fix_values 3143 2015-03-26 13:38:13Z robertas 
;
_cod_original_sg_symbol_H-M 'C 2/c'
_cod_database_code 2011201
_cod_database_fobs_code 2011201

loop_
_symmetry_equiv_pos_as_xyz
'x, y, z'
'-x, y, -z+1/2'
'x+1/2, y+1/2, z'
'-x+1/2, y+1/2, -z+1/2'
'-x, -y, -z'
'x, -y, z-1/2'
'-x+1/2, -y+1/2, -z'
'x+1/2, -y+1/2, z-1/2'

loop_
_atom_site_label
_atom_site_fract_x
_atom_site_fract_y
_atom_site_fract_z
_atom_site_U_iso_or_equiv
_atom_site_adp_type
_atom_site_calc_flag
_atom_site_refinement_flags
_atom_site_occupancy
_atom_site_disorder_assembly
_atom_site_disorder_group
_atom_site_type_symbol
Cd1 .20017(6) .335665(19) .50005(3) .03658(15) Uani d . 1 . . Cd
Br1 .06370(9) .23007(3) .56177(4) .04215(19) Uani d . 1 . . Br
Br2 .32990(11) .37054(3) .64101(4) .0583(2) Uani d . 1 . . Br
O1 -.0123(5) .42203(17) .5036(2) .0355(10) Uani d . 1 . . O
H1B -.1133 .4090 .5247 .080 Uiso d R 1 . . H
O2 -.1620(5) .47928(18) .4036(3) .0408(11) Uani d . 1 . . O
H2H -.1369 .5178 .4283 .080 Uiso d R 1 . . H
N1 -.0213(6) .3299(2) .3967(3) .0354(12) Uani d . 1 . . N
N2 .2579(6) .4226(2) .4246(3) .0369(12) Uani d . 1 . . N
C1 -.0655(9) .2788(3) .3574(4) .0438(17) Uani d . 1 . . C
H1A -.0093 .2423 .3752 .080 Uiso d R 1 . . H
C2 -.1855(9) .2764(3) .2936(4) .0484(18) Uani d . 1 . . C
H2A -.2170 .2388 .2679 .080 Uiso d R 1 . . H
C3 -.2623(9) .3287(3) .2671(4) .0462(17) Uani d . 1 . . C
H3A -.3451 .3287 .2205 .080 Uiso d R 1 . . H
C4 -.2187(8) .3817(3) .3077(4) .0367(15) Uani d . 1 . . C
H4A -.2714 .4189 .2902 .080 Uiso d R 1 . . H
C5 -.0990(8) .3803(3) .3725(3) .0310(14) Uani d . 1 . . C
C6 -.0398(8) .4360(3) .4193(3) .0313(14) Uani d . 1 . . C
C7 .1293(8) .4558(3) .3954(3) .0294(14) Uani d . 1 . . C
C8 .1442(8) .5042(3) .3461(4) .0372(15) Uani d . 1 . . C
H8A .0471 .5265 .3244 .080 Uiso d R 1 . . H
C9 .3008(9) .5203(3) .3284(4) .0471(18) Uani d . 1 . . C
H9A .3149 .5544 .2941 .080 Uiso d R 1 . . H
C10 .4364(9) .4879(3) .3595(4) .0491(18) Uani d . 1 . . C
H10A .5476 .4986 .3484 .080 Uiso d R 1 . . H
C11 .4090(8) .4394(3) .4071(4) .0453(17) Uani d . 1 . . C
H11A .5037 .4162 .4293 .080 Uiso d R 1 . . H
O1W -.2632(8) .3605(3) .5555(4) .087(2) Uani d . 1 . . O
H1WA -.2476 .3592 .6140 .100 Uiso d R 1 . . H
H1WB -.2657 .3224 .5294 .100 Uiso d R 1 . . H
O2W -.057(2) .3530(7) .7154(10) .147(7) Uani d P .50 . . O
H2WA .0487 .3571 .6959 .150 Uiso d PR .50 . . H
H2WB -.0709 .3843 .7524 .150 Uiso d PR .50 . . H

loop_
_atom_site_aniso_label
_atom_site_aniso_U_11
_atom_site_aniso_U_22
_atom_site_aniso_U_33
_atom_site_aniso_U_12
_atom_site_aniso_U_13
_atom_site_aniso_U_23
Cd1 .0427(3) .0276(2) .0375(2) .0013(2) -.0048(2) .0022(2)
Br1 .0468(4) .0357(4) .0444(4) .0026(3) .0070(3) .0060(3)
Br2 .0814(6) .0411(4) .0472(4) -.0026(4) -.0182(4) -.0086(3)
O1 .041(3) .035(2) .030(2) -.004(2) .002(2) -.0065(18)
O2 .039(3) .028(2) .053(3) .007(2) -.004(2) -.0046(19)
N1 .038(3) .030(3) .036(3) -.003(3) -.001(2) .002(2)
N2 .029(3) .036(3) .045(3) -.001(3) .001(3) .004(2)
C1 .055(5) .030(4) .046(4) -.005(3) .006(4) -.001(3)
C2 .058(5) .036(4) .050(4) -.004(4) .002(4) -.010(3)
C3 .044(4) .052(4) .042(4) -.017(4) .005(3) -.014(3)
C4 .033(4) .036(4) .039(3) .003(3) -.005(3) .003(3)
C5 .032(4) .031(3) .030(3) .004(3) .003(3) .002(2)
C6 .034(4) .026(3) .033(3) -.001(3) -.003(3) -.003(2)
C7 .034(4) .028(3) .027(3) .000(3) .002(3) -.006(2)
C8 .040(4) .032(3) .040(4) .003(3) .003(3) .002(3)
C9 .061(5) .034(4) .047(4) -.005(4) .012(4) .001(3)
C10 .042(4) .038(4) .069(5) -.008(4) .015(4) .001(4)
C11 .033(4) .044(4) .059(4) .006(3) .002(3) .002(3)
O1W .105(5) .069(4) .094(4) -.035(4) .046(4) -.017(3)
O2W .15(2) .161(15) .131(17) .006(13) .034(13) .003(11)

loop_
_atom_type_symbol
_atom_type_description
_atom_type_scat_dispersion_real
_atom_type_scat_dispersion_imag
_atom_type_scat_source
C C .0033 .0016 'International Tables Vol C Tables 4.2.6.8 and 6.1.1.4'
H H .0000 .0000 'International Tables Vol C Tables 4.2.6.8 and 6.1.1.4'
N N .0061 .0033 'International Tables Vol C Tables 4.2.6.8 and 6.1.1.4'
O O .0106 .0060 'International Tables Vol C Tables 4.2.6.8 and 6.1.1.4'
Br Br -.2901 2.4595 'International Tables Vol C Tables 4.2.6.8 and 6.1.1.4'
Cd Cd -.8075 1.2024 'International Tables Vol C Tables 4.2.6.8 and 6.1.1.4'

loop_
_geom_angle_atom_site_label_1
_geom_angle_atom_site_label_2
_geom_angle_atom_site_label_3
_geom_angle_site_symmetry_1
_geom_angle_site_symmetry_3
_geom_angle
_geom_angle_publ_flag
N1 Cd1 N2 . . 80.74(17) yes
N1 Cd1 Br2 . . 152.11(13) yes
N2 Cd1 Br2 . . 98.30(12) yes
N1 Cd1 O1 . . 66.54(15) yes
N2 Cd1 O1 . . 64.54(15) yes
Br2 Cd1 O1 . . 87.72(8) yes
N1 Cd1 Br1 . 7_556 102.01(13) yes
N2 Cd1 Br1 . 7_556 93.47(12) yes
Br2 Cd1 Br1 . 7_556 105.86(3) yes
O1 Cd1 Br1 . 7_556 155.99(9) yes
N1 Cd1 Br1 . . 85.51(12) yes
N2 Cd1 Br1 . . 166.23(13) yes
Br2 Cd1 Br1 . . 93.53(3) yes
O1 Cd1 Br1 . . 109.19(9) yes
Br1 Cd1 Br1 7_556 . 90.01(3) n
N1 Cd1 Cd1 . 7_556 94.95(12) n
N2 Cd1 Cd1 . 7_556 138.30(12) n
Br2 Cd1 Cd1 . 7_556 103.46(3) n
O1 Cd1 Cd1 . 7_556 150.12(9) yes
Br1 Cd1 Cd1 7_556 7_556 46.533(18) ?
Br1 Cd1 Cd1 . 7_556 43.478(19) ?
Cd1 Br1 Cd1 7_556 . 89.99(3) ?
C6 O1 Cd1 . . 100.1(3) yes
C5 N1 C1 . . 118.8(5) ?
C5 N1 Cd1 . . 118.1(4) yes
C1 N1 Cd1 . . 122.9(4) yes
C7 N2 C11 . . 117.5(5) ?
C7 N2 Cd1 . . 117.3(4) yes
C11 N2 Cd1 . . 125.2(4) yes
N1 C1 C2 . . 122.9(6) ?
C1 C2 C3 . . 118.3(6) ?
C2 C3 C4 . . 119.2(6) ?
C5 C4 C3 . . 118.9(6) ?
N1 C5 C4 . . 121.8(5) ?
N1 C5 C6 . . 115.4(5) ?
C4 C5 C6 . . 122.8(5) ?
O2 C6 O1 . . 111.8(4) ?
O2 C6 C5 . . 107.3(5) ?
O1 C6 C5 . . 109.2(4) ?
O2 C6 C7 . . 112.7(5) ?
O1 C6 C7 . . 105.5(5) ?
C5 C6 C7 . . 110.3(5) ?
N2 C7 C8 . . 123.0(6) ?
N2 C7 C6 . . 115.6(5) ?
C8 C7 C6 . . 121.4(6) ?
C7 C8 C9 . . 118.3(6) ?
C10 C9 C8 . . 119.9(6) ?
C9 C10 C11 . . 117.6(7) ?
N2 C11 C10 . . 123.6(7) ?

loop_
_geom_bond_atom_site_label_1
_geom_bond_atom_site_label_2
_geom_bond_site_symmetry_2
_geom_bond_distance
_geom_bond_publ_flag
Cd1 N1 . 2.355(5) yes
Cd1 N2 . 2.396(5) yes
Cd1 Br2 . 2.5889(10) yes
Cd1 O1 . 2.601(4) yes
Cd1 Br1 7_556 2.7072(9) yes
Cd1 Br1 . 2.8556(9) yes
Cd1 Cd1 7_556 3.9345(11) ?
Br1 Cd1 7_556 2.7072(9) ?
O1 C6 . 1.432(6) ?
O2 C6 . 1.395(7) ?
N1 C5 . 1.338(7) ?
N1 C1 . 1.349(8) ?
N2 C7 . 1.331(7) ?
N2 C11 . 1.344(8) ?
C1 C2 . 1.364(9) ?
C2 C3 . 1.382(9) ?
C3 C4 . 1.395(8) ?
C4 C5 . 1.373(8) ?
C5 C6 . 1.525(8) ?
C6 C7 . 1.534(8) ?
C7 C8 . 1.378(8) ?
C8 C9 . 1.382(9) ?
C9 C10 . 1.374(9) ?
C10 C11 . 1.379(9) ?
O2W O2W 2_556 1.40(3) ?

loop_
_geom_hbond_atom_site_label_D
_geom_hbond_atom_site_label_H
_geom_hbond_atom_site_label_A
_geom_hbond_site_symmetry_A
_geom_hbond_distance_DH
_geom_hbond_distance_HA
_geom_hbond_distance_DA
_geom_hbond_angle_DHA
O1 H1B O1W . .97 1.75 2.678(7) 159.1
O2 H2H O1 5_566 .97 2.07 2.973(6) 153.9
O2 H2H Br2 5_566 .97 3.11 3.686(4) 119.2
O1W H1WA O2W . .97 2.17 2.996(17) 142.1
O1W H1WB Br1 7_456 .96 2.96 3.590(6) 124.4
O2W H2WA Br2 . .95 2.56 3.51(2) 178.5
